data_4506505
loop_
_publ_author_name
'Yang, Qingxiang'
'Chen, Xingqiu'
'Cui, Jiehu'
'Hu, Jinsong'
'Zhang, Mingdao'
'Qin, Ling'
'Wang, Gaofeng'
'Lu, Qingyi'
'Zheng, Hegen'

_publ_section_title
;
 Metal--Organic Frameworks Based on Flexible V-Shaped Polycarboxylate
 Acids: Hydrogen Bondings, Non-Interpenetrated and Polycatenated
;
_journal_issue 8
_journal_name_full 'Crystal Growth &amp; Design'
_journal_page_first 4072
_journal_paper_doi 10.1021/cg300541n
_journal_volume 12
_journal_year 2012
_chemical_formula_moiety 'C28 H24 Co N6 O5'
_chemical_formula_sum 'C28 H24 Co N6 O5'
_chemical_formula_weight 583.46
_chemical_name_systematic
; 
 ? 
;
_space_group_IT_number 2
_symmetry_cell_setting triclinic
_symmetry_space_group_name_Hall '-P 1'
_symmetry_space_group_name_H-M 'P -1'
_atom_sites_solution_hydrogens geom
_atom_sites_solution_primary direct
_atom_sites_solution_secondary difmap
_audit_creation_method SHELXL-97
_cell_angle_alpha 88.1310(10)
_cell_angle_beta 74.9140(10)
_cell_angle_gamma 86.0470(10)
_cell_formula_units_Z 2
_cell_length_a 10.3104(5)
_cell_length_b 10.6393(5)
_cell_length_c 12.5964(7)
_cell_measurement_temperature 293(2)
_cell_volume 1330.82(12)
_computing_cell_refinement 'SMART (Bruker, 2000)'
_computing_data_collection 'SMART (Bruker, 2000)'
_computing_data_reduction 'SMART (Bruker, 2000)'
_computing_molecular_graphics SHELXTL
_computing_publication_material SHELXTL
_computing_structure_refinement 'SHELXL-97 (Sheldrick, 1997)'
_computing_structure_solution 'SHELXS-97 (Sheldrick, 1990)'
_diffrn_ambient_temperature 293(2)
_diffrn_measured_fraction_theta_full 0.994
_diffrn_measured_fraction_theta_max 0.994
_diffrn_measurement_device_type 'CCD area detector'
_diffrn_measurement_method 'phi and omega scans'
_diffrn_radiation_monochromator graphite
_diffrn_radiation_source 'fine-focus sealed tube'
_diffrn_radiation_type MoK\a
_diffrn_radiation_wavelength 0.71073
_diffrn_reflns_av_R_equivalents 0.0341
_diffrn_reflns_av_sigmaI/netI 0.0565
_diffrn_reflns_limit_h_max 12
_diffrn_reflns_limit_h_min -12
_diffrn_reflns_limit_k_max 12
_diffrn_reflns_limit_k_min -11
_diffrn_reflns_limit_l_max 10
_diffrn_reflns_limit_l_min -14
_diffrn_reflns_number 7474
_diffrn_reflns_theta_full 25.00
_diffrn_reflns_theta_max 25.00
_diffrn_reflns_theta_min 1.67
_exptl_absorpt_coefficient_mu 0.695
_exptl_absorpt_correction_T_max 0.871
_exptl_absorpt_correction_T_min 0.825
_exptl_absorpt_correction_type multi-scan
_exptl_absorpt_process_details 'SADABS; Bruker, 2000'
_exptl_crystal_colour pink
_exptl_crystal_density_diffrn 1.456
_exptl_crystal_density_method 'not measured'
_exptl_crystal_description block
_exptl_crystal_F_000 602
_exptl_crystal_size_max 0.28
_exptl_crystal_size_mid 0.24
_exptl_crystal_size_min 0.20
_refine_diff_density_max 0.424
_refine_diff_density_min -0.311
_refine_diff_density_rms 0.048
_refine_ls_extinction_method none
_refine_ls_goodness_of_fit_ref 0.948
_refine_ls_hydrogen_treatment mixed
_refine_ls_matrix_type full
_refine_ls_number_parameters 374
_refine_ls_number_reflns 4650
_refine_ls_number_restraints 1
_refine_ls_restrained_S_all 0.948
_refine_ls_R_factor_all 0.0490
_refine_ls_R_factor_gt 0.0354
_refine_ls_shift/su_max 0.001
_refine_ls_shift/su_mean 0.000
_refine_ls_structure_factor_coef Fsqd
_refine_ls_weighting_details 'calc w=1/[\s^2^(Fo^2^)+(0.0379P)^2^+0.0000P] where P=(Fo^2^+2Fc^2^)/3'
_refine_ls_weighting_scheme calc
_refine_ls_wR_factor_gt 0.0791
_refine_ls_wR_factor_ref 0.0835
_reflns_number_gt 3610
_reflns_number_total 4650
_reflns_threshold_expression >2sigma(I)
_cod_data_source_file cg300541n_si_002.cif
_cod_data_source_block 2
_cod_depositor_comments
;
The following automatic conversions were performed:

'_symmetry_cell_setting' value 'Triclinic' changed to 'triclinic'
according to /home/saulius/struct/CIF-dictionaries/cif_core.dic
dictionary named 'cif_core.dic' version 2.4.2 from 2011-04-26.

Automatic conversion script
Id: cif_fix_values 1891 2012-01-12 08:04:46Z andrius 
;
_cod_original_sg_symbol_H-M P-1
_cod_database_code 4506505

loop_
_symmetry_equiv_pos_as_xyz
'x, y, z'
'-x, -y, -z'

loop_
_atom_site_label
_atom_site_type_symbol
_atom_site_fract_x
_atom_site_fract_y
_atom_site_fract_z
_atom_site_U_iso_or_equiv
_atom_site_adp_type
_atom_site_occupancy
_atom_site_symmetry_multiplicity
_atom_site_calc_flag
_atom_site_refinement_flags
N6 N 0.7096(7) 0.6974(6) 0.1263(5) 0.192(3) Uani 1 1 d .
C1 C 0.1608(3) 0.7208(2) 0.3818(2) 0.0465(7) Uani 1 1 d .
C2 C 0.2262(3) 0.8412(2) 0.3873(2) 0.0352(6) Uani 1 1 d .
C3 C 0.3599(3) 0.8442(2) 0.3861(2) 0.0422(7) Uani 1 1 d .
H3 H 0.4127 0.7691 0.3813 0.051 Uiso 1 1 calc R
C4 C 0.4174(3) 0.9568(2) 0.3919(2) 0.0426(7) Uani 1 1 d .
H4 H 0.5071 0.9562 0.3937 0.051 Uiso 1 1 calc R
C5 C 0.3417(2) 1.0707(2) 0.3950(2) 0.0318(6) Uani 1 1 d .
C6 C 0.2066(2) 1.0668(2) 0.3980(2) 0.0394(6) Uani 1 1 d .
H6 H 0.1537 1.1418 0.4016 0.047 Uiso 1 1 calc R
C7 C 0.1497(3) 0.9549(2) 0.3957(2) 0.0421(7) Uani 1 1 d .
H7 H 0.0583 0.9549 0.3997 0.051 Uiso 1 1 calc R
C8 C 0.5219(2) 1.22734(19) 0.37390(19) 0.0308(5) Uani 1 1 d .
C9 C 0.6361(2) 1.1563(2) 0.3202(2) 0.0427(7) Uani 1 1 d .
H9 H 0.6279 1.0766 0.2954 0.051 Uiso 1 1 calc R
C10 C 0.7614(2) 1.2019(2) 0.3029(2) 0.0417(7) Uani 1 1 d .
H10 H 0.8366 1.1512 0.2680 0.050 Uiso 1 1 calc R
C11 C 0.7793(2) 1.3210(2) 0.33580(19) 0.0312(5) Uani 1 1 d .
C12 C 0.6641(2) 1.3939(2) 0.3843(2) 0.0417(7) Uani 1 1 d .
H12 H 0.6721 1.4755 0.4049 0.050 Uiso 1 1 calc R
C13 C 0.5383(2) 1.3494(2) 0.4030(2) 0.0408(7) Uani 1 1 d .
H13 H 0.4630 1.4012 0.4355 0.049 Uiso 1 1 calc R
C14 C 0.9152(2) 1.3694(2) 0.3174(2) 0.0328(6) Uani 1 1 d .
C15 C 0.1361(3) 0.5532(2) 0.0523(2) 0.0462(7) Uani 1 1 d .
H15 H 0.1630 0.4714 0.0284 0.055 Uiso 1 1 calc R
C16 C 0.1125(3) 0.6503(2) -0.0125(2) 0.0497(7) Uani 1 1 d .
H16 H 0.1192 0.6485 -0.0875 0.060 Uiso 1 1 calc R
C17 C 0.0791(3) 0.7115(2) 0.1562(2) 0.0463(7) Uani 1 1 d .
H17 H 0.0579 0.7622 0.2178 0.056 Uiso 1 1 calc R
C18 C 0.0377(3) 0.8791(2) 0.0259(2) 0.0390(6) Uani 1 1 d .
C19 C 0.0653(3) 0.9786(2) 0.0820(2) 0.0525(8) Uani 1 1 d .
H19 H 0.1098 0.9642 0.1371 0.063 Uiso 1 1 calc R
C20 C 0.0262(3) 1.1007(2) 0.0556(2) 0.0505(7) Uani 1 1 d .
H20 H 0.0436 1.1684 0.0935 0.061 Uiso 1 1 calc R
C21 C 0.4314(3) 0.4259(2) 0.1573(2) 0.0448(7) Uani 1 1 d .
H21 H 0.4594 0.5048 0.1677 0.054 Uiso 1 1 calc R
C22 C 0.5082(3) 0.3354(2) 0.0942(2) 0.0504(8) Uani 1 1 d .
H22 H 0.5971 0.3400 0.0533 0.060 Uiso 1 1 calc R
C23 C 0.3089(2) 0.2698(2) 0.1687(2) 0.0354(6) Uani 1 1 d .
H23 H 0.2366 0.2186 0.1873 0.042 Uiso 1 1 calc R
C24 C 0.4665(2) 0.1149(2) 0.0498(2) 0.0377(6) Uani 1 1 d .
C25 C 0.5481(3) 0.1081(2) -0.0551(2) 0.0501(8) Uani 1 1 d .
H25 H 0.5806 0.1810 -0.0923 0.060 Uiso 1 1 calc R
C26 C 0.4179(3) 0.0073(2) 0.1053(2) 0.0500(7) Uani 1 1 d .
H26 H 0.3624 0.0123 0.1764 0.060 Uiso 1 1 calc R
Co1 Co 0.13594(3) 0.48558(3) 0.29910(3) 0.02809(11) Uani 1 1 d .
H5A H 0.100(3) 0.356(2) 0.477(2) 0.040(9) Uiso 1 1 d .
H5B H 0.161(3) 0.453(3) 0.495(3) 0.070(10) Uiso 1 1 d .
H5N H 0.3297(17) 1.2455(16) 0.415(2) 0.037(7) Uiso 1 1 d D
N1 N 0.30550(19) 0.38503(16) 0.20433(16) 0.0326(5) Uani 1 1 d .
N2 N 0.4300(2) 0.23525(17) 0.10185(17) 0.0372(5) Uani 1 1 d .
N3 N 0.1152(2) 0.59105(17) 0.15770(16) 0.0373(5) Uani 1 1 d .
N4 N 0.0765(2) 0.75275(17) 0.05469(17) 0.0390(5) Uani 1 1 d .
N5 N 0.3915(2) 1.18843(17) 0.39899(19) 0.0384(5) Uani 1 1 d D
O1 O 0.0356(2) 0.72286(19) 0.40843(17) 0.0672(6) Uani 1 1 d .
O2 O 0.2362(2) 0.62463(16) 0.34623(17) 0.0602(6) Uani 1 1 d .
O3 O 1.01643(17) 1.31125(16) 0.26062(16) 0.0537(5) Uani 1 1 d .
O4 O 0.92626(17) 1.47341(15) 0.35996(14) 0.0431(5) Uani 1 1 d .
O5 O 0.15950(18) 0.39178(17) 0.45026(14) 0.0326(4) Uani 1 1 d .
C28 C 0.7254(5) 0.7236(5) 0.2071(5) 0.1163(17) Uani 1 1 d .
C27 C 0.7488(5) 0.7553(5) 0.3096(4) 0.1214(16) Uani 1 1 d .
H27A H 0.8161 0.6967 0.3263 0.182 Uiso 1 1 calc R
H27B H 0.6667 0.7515 0.3667 0.182 Uiso 1 1 calc R
H27C H 0.7794 0.8390 0.3047 0.182 Uiso 1 1 calc R

loop_
_atom_site_aniso_label
_atom_site_aniso_U_11
_atom_site_aniso_U_22
_atom_site_aniso_U_33
_atom_site_aniso_U_23
_atom_site_aniso_U_13
_atom_site_aniso_U_12
N6 0.208(6) 0.231(6) 0.151(5) -0.051(5) -0.079(5) 0.049(5)
C1 0.077(2) 0.0394(16) 0.0298(15) 0.0068(12) -0.0197(15) -0.0281(15)
C2 0.0431(15) 0.0298(13) 0.0318(14) -0.0001(11) -0.0051(12) -0.0152(11)
C3 0.0481(17) 0.0252(12) 0.0534(18) 0.0016(12) -0.0135(14) -0.0029(11)
C4 0.0329(14) 0.0338(13) 0.0644(19) 0.0023(13) -0.0173(14) -0.0089(11)
C5 0.0333(13) 0.0261(12) 0.0360(14) -0.0039(10) -0.0073(11) -0.0085(10)
C6 0.0310(13) 0.0311(13) 0.0522(17) -0.0112(12) -0.0019(13) -0.0045(11)
C7 0.0300(14) 0.0443(15) 0.0484(17) -0.0115(13) 0.0001(13) -0.0117(12)
C8 0.0310(13) 0.0258(12) 0.0375(14) 0.0016(11) -0.0115(11) -0.0063(10)
C9 0.0413(15) 0.0255(12) 0.0574(18) -0.0123(12) -0.0024(14) -0.0102(11)
C10 0.0336(14) 0.0304(13) 0.0545(17) -0.0088(12) 0.0015(13) -0.0023(11)
C11 0.0322(13) 0.0295(12) 0.0320(14) -0.0023(11) -0.0076(11) -0.0054(10)
C12 0.0354(15) 0.0275(12) 0.0611(19) -0.0143(12) -0.0074(14) -0.0079(11)
C13 0.0311(14) 0.0273(12) 0.0627(18) -0.0134(12) -0.0080(13) -0.0016(10)
C14 0.0303(14) 0.0367(13) 0.0319(14) 0.0027(11) -0.0081(12) -0.0059(11)
C15 0.0623(19) 0.0342(14) 0.0452(17) -0.0007(13) -0.0195(15) -0.0018(13)
C16 0.074(2) 0.0413(15) 0.0366(16) -0.0018(13) -0.0185(15) -0.0041(14)
C17 0.0636(19) 0.0419(15) 0.0320(15) 0.0007(12) -0.0141(14) 0.0121(13)
C18 0.0485(16) 0.0316(13) 0.0389(15) 0.0046(11) -0.0159(13) -0.0008(11)
C19 0.072(2) 0.0440(16) 0.0535(18) 0.0035(14) -0.0394(17) 0.0013(14)
C20 0.069(2) 0.0373(14) 0.0548(18) 0.0000(13) -0.0341(16) -0.0029(13)
C21 0.0378(15) 0.0362(14) 0.0557(18) -0.0062(13) -0.0025(14) -0.0049(12)
C22 0.0321(15) 0.0477(16) 0.0616(19) -0.0105(14) 0.0065(14) -0.0034(13)
C23 0.0305(13) 0.0333(13) 0.0373(15) -0.0052(11) -0.0005(12) 0.0037(11)
C24 0.0340(14) 0.0368(13) 0.0374(15) -0.0077(12) -0.0026(12) 0.0099(11)
C25 0.0541(18) 0.0400(15) 0.0452(17) -0.0029(13) 0.0047(15) 0.0068(13)
C26 0.0524(18) 0.0453(16) 0.0401(16) -0.0074(13) 0.0078(14) 0.0088(13)
Co1 0.02605(18) 0.02327(17) 0.0324(2) -0.00134(13) -0.00315(14) -0.00013(12)
N1 0.0332(11) 0.0267(10) 0.0344(12) -0.0025(9) -0.0035(10) 0.0029(8)
N2 0.0329(12) 0.0355(11) 0.0380(12) -0.0099(10) -0.0005(10) 0.0060(9)
N3 0.0394(12) 0.0323(11) 0.0367(13) 0.0055(9) -0.0051(10) 0.0011(9)
N4 0.0477(13) 0.0350(11) 0.0355(12) 0.0052(10) -0.0145(11) 0.0009(10)
N5 0.0266(11) 0.0227(10) 0.0657(16) -0.0063(10) -0.0104(11) -0.0034(9)
O1 0.0684(15) 0.0770(14) 0.0618(14) 0.0148(11) -0.0164(12) -0.0537(12)
O2 0.0969(17) 0.0294(10) 0.0626(14) 0.0003(9) -0.0312(13) -0.0208(10)
O3 0.0301(10) 0.0524(11) 0.0710(14) -0.0125(10) 0.0016(10) -0.0013(9)
O4 0.0378(10) 0.0456(10) 0.0464(11) -0.0113(9) -0.0069(9) -0.0162(8)
O5 0.0332(10) 0.0280(9) 0.0350(11) -0.0015(8) -0.0048(9) -0.0056(8)
C28 0.093(4) 0.153(5) 0.097(4) -0.009(4) -0.024(3) 0.030(3)
C27 0.095(3) 0.160(4) 0.102(4) -0.001(3) -0.024(3) 0.033(3)

loop_
_atom_type_symbol
_atom_type_description
_atom_type_scat_dispersion_real
_atom_type_scat_dispersion_imag
_atom_type_scat_source
C C 0.0033 0.0016 'International Tables Vol C Tables 4.2.6.8 and 6.1.1.4'
H H 0.0000 0.0000 'International Tables Vol C Tables 4.2.6.8 and 6.1.1.4'
Co Co 0.3494 0.9721 'International Tables Vol C Tables 4.2.6.8 and 6.1.1.4'
N N 0.0061 0.0033 'International Tables Vol C Tables 4.2.6.8 and 6.1.1.4'
O O 0.0106 0.0060 'International Tables Vol C Tables 4.2.6.8 and 6.1.1.4'

loop_
_geom_angle_atom_site_label_1
_geom_angle_atom_site_label_2
_geom_angle_atom_site_label_3
_geom_angle
_geom_angle_site_symmetry_1
_geom_angle_site_symmetry_3
O1 C1 O2 123.9(2) . .
O1 C1 C2 118.2(3) . .
O2 C1 C2 117.8(3) . .
C3 C2 C7 118.0(2) . .
C3 C2 C1 122.7(2) . .
C7 C2 C1 119.4(2) . .
C2 C3 C4 121.4(2) . .
C2 C3 H3 119.3 . .
C4 C3 H3 119.3 . .
C3 C4 C5 120.3(2) . .
C3 C4 H4 119.9 . .
C5 C4 H4 119.9 . .
C6 C5 C4 118.0(2) . .
C6 C5 N5 117.7(2) . .
C4 C5 N5 124.3(2) . .
C7 C6 C5 121.3(2) . .
C7 C6 H6 119.4 . .
C5 C6 H6 119.4 . .
C6 C7 C2 121.0(2) . .
C6 C7 H7 119.5 . .
C2 C7 H7 119.5 . .
C9 C8 N5 125.5(2) . .
C9 C8 C13 117.4(2) . .
N5 C8 C13 117.1(2) . .
C10 C9 C8 120.9(2) . .
C10 C9 H9 119.5 . .
C8 C9 H9 119.5 . .
C9 C10 C11 122.0(2) . .
C9 C10 H10 119.0 . .
C11 C10 H10 119.0 . .
C12 C11 C10 116.7(2) . .
C12 C11 C14 121.6(2) . .
C10 C11 C14 121.7(2) . .
C13 C12 C11 122.0(2) . .
C13 C12 H12 119.0 . .
C11 C12 H12 119.0 . .
C12 C13 C8 120.8(2) . .
C12 C13 H13 119.6 . .
C8 C13 H13 119.6 . .
O3 C14 O4 120.0(2) . .
O3 C14 C11 121.3(2) . .
O4 C14 C11 118.7(2) . .
C16 C15 N3 110.6(2) . .
C16 C15 H15 124.7 . .
N3 C15 H15 124.7 . .
C15 C16 N4 105.9(2) . .
C15 C16 H16 127.0 . .
N4 C16 H16 127.0 . .
N3 C17 N4 111.8(2) . .
N3 C17 H17 124.1 . .
N4 C17 H17 124.1 . .
C20 C18 C19 120.7(2) 2_575 .
C20 C18 N4 120.0(2) 2_575 .
C19 C18 N4 119.3(2) . .
C18 C19 C20 119.5(3) . .
C18 C19 H19 120.3 . .
C20 C19 H19 120.3 . .
C18 C20 C19 119.8(2) 2_575 .
C18 C20 H20 120.1 2_575 .
C19 C20 H20 120.1 . .
C22 C21 N1 110.1(2) . .
C22 C21 H21 124.9 . .
N1 C21 H21 124.9 . .
C21 C22 N2 106.4(2) . .
C21 C22 H22 126.8 . .
N2 C22 H22 126.8 . .
N1 C23 N2 111.6(2) . .
N1 C23 H23 124.2 . .
N2 C23 H23 124.2 . .
C25 C24 C26 120.3(2) . .
C25 C24 N2 119.9(2) . .
C26 C24 N2 119.8(2) . .
C24 C25 C26 119.9(2) . 2_655
C24 C25 H25 120.1 . .
C26 C25 H25 120.1 2_655 .
C24 C26 C25 119.8(2) . 2_655
C24 C26 H26 120.1 . .
C25 C26 H26 120.1 2_655 .
O2 Co1 N1 96.86(8) . .
O2 Co1 O4 122.08(8) . 1_445
N1 Co1 O4 140.78(7) . 1_445
O2 Co1 N3 91.79(8) . .
N1 Co1 N3 90.28(8) . .
O4 Co1 N3 92.81(7) 1_445 .
O2 Co1 O5 83.83(8) . .
N1 Co1 O5 91.96(7) . .
O4 Co1 O5 88.08(7) 1_445 .
N3 Co1 O5 175.29(7) . .
C23 N1 C21 105.10(19) . .
C23 N1 Co1 125.82(16) . .
C21 N1 Co1 128.82(15) . .
C23 N2 C22 106.78(19) . .
C23 N2 C24 125.3(2) . .
C22 N2 C24 127.9(2) . .
C17 N3 C15 105.3(2) . .
C17 N3 Co1 125.17(17) . .
C15 N3 Co1 129.56(16) . .
C17 N4 C16 106.4(2) . .
C17 N4 C18 125.6(2) . .
C16 N4 C18 128.0(2) . .
C8 N5 C5 131.7(2) . .
C8 N5 H5N 116.0(16) . .
C5 N5 H5N 112.1(16) . .
C1 O2 Co1 113.04(19) . .
C14 O4 Co1 98.55(14) . 1_665
Co1 O5 H5A 111(2) . .
Co1 O5 H5B 105.1(19) . .
H5A O5 H5B 107(3) . .
N6 C28 C27 178.6(7) . .
C28 C27 H27A 109.5 . .
C28 C27 H27B 109.5 . .
H27A C27 H27B 109.5 . .
C28 C27 H27C 109.5 . .
H27A C27 H27C 109.5 . .
H27B C27 H27C 109.5 . .

loop_
_geom_bond_atom_site_label_1
_geom_bond_atom_site_label_2
_geom_bond_distance
_geom_bond_site_symmetry_2
N6 C28 1.119(6) .
C1 O1 1.246(3) .
C1 O2 1.261(3) .
C1 C2 1.500(3) .
C2 C3 1.377(3) .
C2 C7 1.390(3) .
C3 C4 1.384(3) .
C3 H3 0.9300 .
C4 C5 1.392(3) .
C4 H4 0.9300 .
C5 C6 1.387(3) .
C5 N5 1.393(3) .
C6 C7 1.368(3) .
C6 H6 0.9300 .
C7 H7 0.9300 .
C8 C9 1.382(3) .
C8 N5 1.388(3) .
C8 C13 1.394(3) .
C9 C10 1.373(3) .
C9 H9 0.9300 .
C10 C11 1.385(3) .
C10 H10 0.9300 .
C11 C12 1.383(3) .
C11 C14 1.485(3) .
C12 C13 1.371(3) .
C12 H12 0.9300 .
C13 H13 0.9300 .
C14 O3 1.239(3) .
C14 O4 1.270(3) .
C15 C16 1.344(4) .
C15 N3 1.358(3) .
C15 H15 0.9300 .
C16 N4 1.372(3) .
C16 H16 0.9300 .
C17 N3 1.310(3) .
C17 N4 1.344(3) .
C17 H17 0.9300 .
C18 C20 1.362(4) 2_575
C18 C19 1.377(3) .
C18 N4 1.438(3) .
C19 C20 1.389(3) .
C19 H19 0.9300 .
C20 C18 1.362(4) 2_575
C20 H20 0.9300 .
C21 C22 1.343(3) .
C21 N1 1.373(3) .
C21 H21 0.9300 .
C22 N2 1.366(3) .
C22 H22 0.9300 .
C23 N1 1.314(3) .
C23 N2 1.346(3) .
C23 H23 0.9300 .
C24 C25 1.370(3) .
C24 C26 1.376(3) .
C24 N2 1.439(3) .
C25 C26 1.380(3) 2_655
C25 H25 0.9300 .
C26 C25 1.380(3) 2_655
C26 H26 0.9300 .
Co1 O2 2.0489(17) .
Co1 N1 2.0893(18) .
Co1 O4 2.1089(16) 1_445
Co1 N3 2.124(2) .
Co1 O5 2.1825(18) .
N5 H5N 0.838(10) .
O4 Co1 2.1089(16) 1_665
O5 H5A 0.75(3) .
O5 H5B 0.87(3) .
C28 C27 1.429(6) .
C27 H27A 0.9600 .
C27 H27B 0.9600 .
C27 H27C 0.9600 .

loop_
_geom_torsion_atom_site_label_1
_geom_torsion_atom_site_label_2
_geom_torsion_atom_site_label_3
_geom_torsion_atom_site_label_4
_geom_torsion
_geom_torsion_site_symmetry_1
_geom_torsion_site_symmetry_4
O1 C1 C2 C3 163.8(3) . .
O2 C1 C2 C3 -19.0(4) . .
O1 C1 C2 C7 -15.2(4) . .
O2 C1 C2 C7 161.9(2) . .
C7 C2 C3 C4 -0.6(4) . .
C1 C2 C3 C4 -179.6(2) . .
C2 C3 C4 C5 -2.4(4) . .
C3 C4 C5 C6 3.3(4) . .
C3 C4 C5 N5 -178.8(2) . .
C4 C5 C6 C7 -1.3(4) . .
N5 C5 C6 C7 -179.3(2) . .
C5 C6 C7 C2 -1.7(4) . .
C3 C2 C7 C6 2.7(4) . .
C1 C2 C7 C6 -178.3(2) . .
N5 C8 C9 C10 -177.5(3) . .
C13 C8 C9 C10 4.1(4) . .
C8 C9 C10 C11 -1.4(4) . .
C9 C10 C11 C12 -1.9(4) . .
C9 C10 C11 C14 179.7(2) . .
C10 C11 C12 C13 2.4(4) . .
C14 C11 C12 C13 -179.1(3) . .
C11 C12 C13 C8 0.3(4) . .
C9 C8 C13 C12 -3.6(4) . .
N5 C8 C13 C12 177.9(3) . .
C12 C11 C14 O3 -169.9(2) . .
C10 C11 C14 O3 8.5(4) . .
C12 C11 C14 O4 9.3(4) . .
C10 C11 C14 O4 -172.4(2) . .
N3 C15 C16 N4 0.4(3) . .
C20 C18 C19 C20 0.6(5) 2_575 .
N4 C18 C19 C20 -179.0(2) . .
C18 C19 C20 C18 -0.6(5) . 2_575
N1 C21 C22 N2 -0.4(3) . .
C26 C24 C25 C26 -0.1(5) . 2_655
N2 C24 C25 C26 -179.4(3) . 2_655
C25 C24 C26 C25 0.1(5) . 2_655
N2 C24 C26 C25 179.4(3) . 2_655
N2 C23 N1 C21 0.1(3) . .
N2 C23 N1 Co1 174.62(16) . .
C22 C21 N1 C23 0.2(3) . .
C22 C21 N1 Co1 -174.1(2) . .
O2 Co1 N1 C23 165.6(2) . .
O4 Co1 N1 C23 -7.7(3) 1_445 .
N3 Co1 N1 C23 -102.5(2) . .
O5 Co1 N1 C23 81.6(2) . .
O2 Co1 N1 C21 -21.2(2) . .
O4 Co1 N1 C21 165.44(19) 1_445 .
N3 Co1 N1 C21 70.6(2) . .
O5 Co1 N1 C21 -105.2(2) . .
N1 C23 N2 C22 -0.4(3) . .
N1 C23 N2 C24 179.7(2) . .
C21 C22 N2 C23 0.4(3) . .
C21 C22 N2 C24 -179.6(2) . .
C25 C24 N2 C23 142.4(3) . .
C26 C24 N2 C23 -36.9(4) . .
C25 C24 N2 C22 -37.5(4) . .
C26 C24 N2 C22 143.2(3) . .
N4 C17 N3 C15 -0.3(3) . .
N4 C17 N3 Co1 179.13(16) . .
C16 C15 N3 C17 -0.1(3) . .
C16 C15 N3 Co1 -179.50(18) . .
O2 Co1 N3 C17 -44.6(2) . .
N1 Co1 N3 C17 -141.5(2) . .
O4 Co1 N3 C17 77.6(2) 1_445 .
O5 Co1 N3 C17 -23.1(10) . .
O2 Co1 N3 C15 134.7(2) . .
N1 Co1 N3 C15 37.8(2) . .
O4 Co1 N3 C15 -103.0(2) 1_445 .
O5 Co1 N3 C15 156.2(8) . .
N3 C17 N4 C16 0.6(3) . .
N3 C17 N4 C18 178.3(2) . .
C15 C16 N4 C17 -0.6(3) . .
C15 C16 N4 C18 -178.2(2) . .
C20 C18 N4 C17 -146.5(3) 2_575 .
C19 C18 N4 C17 33.2(4) . .
C20 C18 N4 C16 30.7(4) 2_575 .
C19 C18 N4 C16 -149.6(3) . .
C9 C8 N5 C5 11.4(5) . .
C13 C8 N5 C5 -170.3(3) . .
C6 C5 N5 C8 -163.7(3) . .
C4 C5 N5 C8 18.4(4) . .
O1 C1 O2 Co1 14.7(3) . .
C2 C1 O2 Co1 -162.33(17) . .
N1 Co1 O2 C1 162.42(18) . .
O4 Co1 O2 C1 -22.5(2) 1_445 .
N3 Co1 O2 C1 71.92(19) . .
O5 Co1 O2 C1 -106.34(19) . .
O3 C14 O4 Co1 0.6(3) . 1_665
C11 C14 O4 Co1 -178.55(18) . 1_665
